data_7135131
loop_
_publ_author_name
'Zhao, Huijian'
'Li, Conggang'
'Ye, Ning'
'Hu, Zhanggui'

_publ_section_title
;
 Tailoring UV waveplate materials <i>via</i> rational assembly of
 functional motifs in scandium fluoride phosphate.
;
_journal_issue 88
_journal_name_full 'Chemical communications (Cambridge, England)'
_journal_page_first 17145
_journal_page_last 17148
_journal_paper_doi 10.1039/d5cc04573h
_journal_volume 61
_journal_year 2025
_chemical_formula_moiety 'F K1.999 Na0.501 O4 P Sc0.5'
_chemical_formula_sum 'F K1.999 Na0.501 O4 P Sc0.5'
_chemical_formula_weight 226.098
_chemical_name_systematic K4NaScP2O8F2
_space_group_crystal_system trigonal
_space_group_IT_number 164
_space_group_name_Hall '-P 3 2"'
_space_group_name_H-M_alt 'P -3 m 1'
_symmetry_Int_Tables_number 164
_atom_sites_solution_primary iterative
_audit_creation_date 2025-09-18
_audit_creation_method
;
Olex2 1.5
(compiled 2024.02.16 svn.r378c4104 for OlexSys, GUI svn.r6928)
;
_audit_update_record
;
2025-09-18 deposited with the CCDC.	2025-09-23 downloaded from the CCDC.
;
_cell_angle_alpha 90
_cell_angle_beta 90
_cell_angle_gamma 120
_cell_formula_units_Z 6
_cell_length_a 11.2963(5)
_cell_length_b 11.2963(5)
_cell_length_c 7.1996(4)
_cell_measurement_reflns_used 1191
_cell_measurement_temperature 273(2)
_cell_measurement_theta_max 27.41
_cell_measurement_theta_min 3.51
_cell_volume 795.63(7)
_computing_cell_refinement 'SAINT V8.40B (Bruker, 2016)'
_computing_data_collection 'APEX-3 v2015.5-2 (Bruker, 2015)'
_computing_data_reduction 'SAINT V8.40B (Bruker, 2016)'
_computing_molecular_graphics 'Olex2 1.5 (Dolomanov et al., 2009)'
_computing_publication_material 'Olex2 1.5 (Dolomanov et al., 2009)'
_computing_structure_refinement 'olex2.refine 1.5 (Bourhis et al., 2015)'
_computing_structure_solution 'olex2.solve 1.5 (Bourhis et al., 2015)'
_diffrn_ambient_temperature 273.15
_diffrn_measured_fraction_theta_full 1.0000
_diffrn_measured_fraction_theta_max 0.9986
_diffrn_measurement_device_type 'Bruker APEX-II CCD'
_diffrn_measurement_method '\f and \w scans'
_diffrn_radiation_type 'Mo K\a'
_diffrn_radiation_wavelength 0.71073
_diffrn_reflns_av_R_equivalents 0.0622
_diffrn_reflns_av_unetI/netI 0.0425
_diffrn_reflns_Laue_measured_fraction_full 1.0000
_diffrn_reflns_Laue_measured_fraction_max 0.9986
_diffrn_reflns_limit_h_max 14
_diffrn_reflns_limit_h_min -12
_diffrn_reflns_limit_k_max 14
_diffrn_reflns_limit_k_min -13
_diffrn_reflns_limit_l_max 9
_diffrn_reflns_limit_l_min -9
_diffrn_reflns_number 4045
_diffrn_reflns_point_group_measured_fraction_full 1.0000
_diffrn_reflns_point_group_measured_fraction_max 0.9986
_diffrn_reflns_theta_full 25.2417
_diffrn_reflns_theta_max 27.50
_diffrn_reflns_theta_min 2.08
_diffrn_source_current 1.4
_diffrn_source_power 0.07
_diffrn_source_voltage 50.0
_diffrn_standards_number 0
_exptl_absorpt_coefficient_mu 2.660
_exptl_absorpt_correction_T_max 0.7456
_exptl_absorpt_correction_T_min 0.4860
_exptl_absorpt_correction_type multi-scan
_exptl_absorpt_process_details
;
SADABS-2016/2 (Bruker,2016/2) was used for absorption correction.
wR2(int) was 0.2040 before and 0.0664 after correction.
The Ratio of minimum to maximum transmission is 0.6518.
The \l/2 correction factor is Not present.
;
_exptl_crystal_colour clear
_exptl_crystal_colour_lustre clear
_exptl_crystal_density_diffrn 2.831
_exptl_crystal_description block
_exptl_crystal_F_000 664.380
_exptl_crystal_size_max 0.199
_exptl_crystal_size_mid 0.098
_exptl_crystal_size_min 0.071
_refine_diff_density_max 0.6836
_refine_diff_density_min -0.7731
_refine_diff_density_rms 0.1496
_refine_ls_d_res_high 0.7697
_refine_ls_d_res_low 9.7829
_refine_ls_extinction_coef 0.0085(8)
_refine_ls_extinction_expression Fc^*^=kFc[1+0.001xFc^2^\l^3^/sin(2\q)]^-1/4^
_refine_ls_goodness_of_fit_ref 1.0455
_refine_ls_hydrogen_treatment undef
_refine_ls_matrix_type full
_refine_ls_number_constraints 2
_refine_ls_number_parameters 61
_refine_ls_number_reflns 708
_refine_ls_number_restraints 0
_refine_ls_restrained_S_all 1.0455
_refine_ls_R_factor_all 0.0430
_refine_ls_R_factor_gt 0.0301
_refine_ls_shift/su_max -0.0003
_refine_ls_shift/su_mean 0.0001
_refine_ls_structure_factor_coef Fsqd
_refine_ls_weighting_details 'w=1/[\s^2^(Fo^2^)+(0.0189P)^2^+0.9617P] where P=(Fo^2^+2Fc^2^)/3'
_refine_ls_weighting_scheme calc
_refine_ls_wR_factor_gt 0.0651
_refine_ls_wR_factor_ref 0.0709
_reflns_Friedel_coverage 0.0
_reflns_limit_h_max 12
_reflns_limit_h_min 0
_reflns_limit_k_max 7
_reflns_limit_k_min 0
_reflns_limit_l_max 9
_reflns_limit_l_min -9
_reflns_number_gt 580
_reflns_number_total 708
_reflns_threshold_expression I>=2u(I)
_cod_data_source_file d5cc04573h2.cif
_cod_data_source_block K4NaScP2O8F2
_cod_database_code 7135131
_olex2_refinement_description
;
1. Uiso/Uaniso restraints and constraints
Uanis(K7) = Uanis(Na1)
2. Others
 Sof(Na1)=0.16667*(1-FVAR(2))
 Sof(K7)=0.16667*FVAR(2)
;
_olex2_submission_special_instructions 'No special instructions were received'

loop_
_space_group_symop_id
_space_group_symop_operation_xyz
1 x,y,z
2 -y,x-y,z
3 -x+y,-x,z
4 x-y,-y,-z
5 -x,-x+y,-z
6 y,x,-z
7 -x,-y,-z
8 y,-x+y,-z
9 x-y,x,-z
10 -x+y,y,z
11 x,x-y,z
12 -y,-x,z

loop_
_atom_site_label
_atom_site_type_symbol
_atom_site_fract_x
_atom_site_fract_y
_atom_site_fract_z
_atom_site_U_iso_or_equiv
_atom_site_adp_type
_atom_site_occupancy
_atom_site_site_symmetry_order
_atom_site_refinement_flags_posn
_atom_site_refinement_flags_adp
_atom_site_refinement_flags_occupancy
Sc1 Sc 0.0 0.5 0.0 0.0093(2) Uani 1.000000 4 S T P
K002 K 0.0 0.0 0.5 0.0196(5) Uani 1.000000 12 S T P
K003 K -0.16394(4) 0.16394(4) 0.78531(12) 0.0186(2) Uani 1.000000 2 S T P
K004 K 0.0 0.5 0.5 0.0191(3) Uani 1.000000 4 S T P
K005 K 0.0 0.0 0.0 0.0216(5) Uani 1.000000 12 S T P
K7 K 0.3333333333333333 0.6666666666666666 -0.0872(14) 0.0175(17) Uani 0.497(15) 6 S T P
Na1 Na 0.3333333333333333 0.6666666666666666 -0.045(3) 0.0175(17) Uani 0.503(15) 6 S T P
P006 P -0.18500(5) 0.18500(5) 0.25735(13) 0.0106(2) Uani 1.000000 2 S T P
Na8 Na 0.3333333333333333 0.6666666666666666 0.4144(4) 0.0166(6) Uani 1.000000 6 S T P
F009 F 0.1535(2) 0.57674(10) 0.1903(3) 0.0190(5) Uani 1.000000 2 S T P
O00A O -0.1003(2) 0.32044(18) 0.1491(3) 0.0216(5) Uani 1.000000 1 . . .
O00B O -0.10749(13) 0.10749(13) 0.2583(4) 0.0245(7) Uani 1.000000 2 S T P
O00C O -0.21776(15) 0.21776(15) 0.4485(3) 0.0256(7) Uani 1.000000 2 S T P

loop_
_atom_site_aniso_label
_atom_site_aniso_U_11
_atom_site_aniso_U_22
_atom_site_aniso_U_33
_atom_site_aniso_U_12
_atom_site_aniso_U_13
_atom_site_aniso_U_23
Sc1 0.0093(5) 0.0092(4) 0.0095(5) 0.0047(2) 0.0012(4) 0.00059(18)
K002 0.0220(7) 0.0220(7) 0.0147(10) 0.0110(3) -0.000000 0.000000
K003 0.0172(3) 0.0172(3) 0.0208(5) 0.0082(4) -0.00038(17) 0.00038(17)
K004 0.0185(6) 0.0220(5) 0.0156(6) 0.0092(3) 0.0030(5) 0.0015(2)
K005 0.0220(7) 0.0220(7) 0.0206(11) 0.0110(3) -0.000000 0.000000
K7 0.0128(8) 0.0128(8) 0.027(5) 0.0064(4) -0.000000 0.000000
Na1 0.0128(8) 0.0128(8) 0.027(5) 0.0064(4) -0.000000 0.000000
P006 0.0102(3) 0.0102(3) 0.0099(4) 0.0038(4) -0.00077(18) 0.00077(18)
Na8 0.0119(8) 0.0119(8) 0.0258(14) 0.0060(4) -0.000000 0.000000
F009 0.0158(12) 0.0219(9) 0.0172(11) 0.0079(6) -0.0034(9) -0.0017(4)
O00A 0.0233(11) 0.0143(10) 0.0234(10) 0.0066(8) 0.0063(9) 0.0080(8)
O00B 0.0176(11) 0.0176(11) 0.0417(17) 0.0115(12) -0.0025(6) 0.0025(6)
O00C 0.0287(12) 0.0287(12) 0.0148(14) 0.0109(14) 0.0026(6) -0.0026(6)

loop_
_atom_type_symbol
_atom_type_scat_dispersion_real
_atom_type_scat_dispersion_imag
_atom_type_scat_Cromer_Mann_a1
_atom_type_scat_Cromer_Mann_a2
_atom_type_scat_Cromer_Mann_a3
_atom_type_scat_Cromer_Mann_a4
_atom_type_scat_Cromer_Mann_b1
_atom_type_scat_Cromer_Mann_b2
_atom_type_scat_Cromer_Mann_b3
_atom_type_scat_Cromer_Mann_b4
_atom_type_scat_Cromer_Mann_c
_atom_type_scat_source
_atom_type_scat_dispersion_source
F 0.01756 0.01033 3.53920 2.64120 1.51700 1.02430 10.28250 4.29440 0.26150 26.14760 0.27760 'International Tables Volume C Table 6.1.1.4 (pp. 500-502)' 'Brennan, Cowan, Rev. Sci. Instrum., 1992, 63, 850'
K 0.20133 0.25084 8.21860 7.43980 1.05190 0.86590 12.79490 0.77480 213.18700 41.68410 1.42280 'International Tables Volume C Table 6.1.1.4 (pp. 500-502)' 'Brennan, Cowan, Rev. Sci. Instrum., 1992, 63, 850'
Na 0.03705 0.02512 4.76260 3.17360 1.26740 1.11280 3.28500 8.84220 0.31360 129.42400 0.67600 'International Tables Volume C Table 6.1.1.4 (pp. 500-502)' 'Brennan, Cowan, Rev. Sci. Instrum., 1992, 63, 850'
O 0.01085 0.00610 3.04850 2.28680 1.54630 0.86700 13.27710 5.70110 0.32390 32.90890 0.25080 'International Tables Volume C Table 6.1.1.4 (pp. 500-502)' 'Brennan, Cowan, Rev. Sci. Instrum., 1992, 63, 850'
P 0.10265 0.09519 6.43450 4.17910 1.78000 1.49080 1.90670 27.15700 0.52600 68.16450 1.11490 'International Tables Volume C Table 6.1.1.4 (pp. 500-502)' 'Brennan, Cowan, Rev. Sci. Instrum., 1992, 63, 850'
Sc 0.25485 0.37384 9.18900 7.36790 1.64090 1.46800 9.02130 0.57290 136.10800 51.35310 1.33290 'International Tables Volume C Table 6.1.1.4 (pp. 500-502)' 'Brennan, Cowan, Rev. Sci. Instrum., 1992, 63, 850'

loop_
_geom_angle_atom_site_label_1
_geom_angle_atom_site_label_2
_geom_angle_atom_site_label_3
_geom_angle
_geom_angle_site_symmetry_1
_geom_angle_site_symmetry_3
_geom_angle_publ_flag
Na1 Sc1 Na1 180.0 2_665 6_455 ?
F009 Sc1 Na1 131.9(3) 5 2_665 ?
F009 Sc1 Na1 48.1(3) 5 6_455 ?
F009 Sc1 Na1 131.9(3) . 6_455 ?
F009 Sc1 Na1 48.1(3) . 2_665 ?
F009 Sc1 F009 180.0 5 . ?
O00A Sc1 Na1 121.69(19) 11_565 2_665 ?
O00A Sc1 Na1 58.31(19) 7_565 2_665 ?
O00A Sc1 Na1 121.69(19) 7_565 6_455 ?
O00A Sc1 Na1 121.69(19) . 2_665 ?
O00A Sc1 Na1 58.31(19) 11_565 6_455 ?
O00A Sc1 Na1 58.31(19) 5 2_665 ?
O00A Sc1 Na1 58.31(19) . 6_455 ?
O00A Sc1 Na1 121.69(19) 5 6_455 ?
O00A Sc1 F009 89.96(7) 11_565 5 ?
O00A Sc1 F009 89.96(7) 5 . ?
O00A Sc1 F009 89.96(7) . 5 ?
O00A Sc1 F009 89.96(7) 7_565 . ?
O00A Sc1 F009 90.04(7) 11_565 . ?
O00A Sc1 F009 90.04(7) 7_565 5 ?
O00A Sc1 F009 90.04(7) . . ?
O00A Sc1 F009 90.04(7) 5 5 ?
O00A Sc1 O00A 89.69(10) 5 . ?
O00A Sc1 O00A 89.69(10) 11_565 7_565 ?
O00A Sc1 O00A 90.31(10) 11_565 . ?
O00A Sc1 O00A 180.0 7_565 . ?
O00A Sc1 O00A 90.31(10) 7_565 5 ?
O00A Sc1 O00A 180.0 11_565 5 ?
K003 K002 K003 93.656(17) . 3 ?
K003 K002 K003 180.0 5_556 2 ?
K003 K002 K003 93.656(15) 6_556 4_556 ?
K003 K002 K003 93.656(15) 2 3 ?
K003 K002 K003 86.344(17) 6_556 3 ?
K003 K002 K003 93.656(17) 2 . ?
K003 K002 K003 86.344(17) 5_556 . ?
K003 K002 K003 180.0 4_556 3 ?
K003 K002 K003 93.656(17) 5_556 4_556 ?
K003 K002 K003 86.344(18) 4_556 . ?
K003 K002 K003 180.0 6_556 . ?
K003 K002 K003 86.344(17) 4_556 2 ?
K003 K002 K003 93.656(17) 6_556 5_556 ?
K003 K002 K003 86.344(18) 5_556 3 ?
K003 K002 K003 86.344(18) 6_556 2 ?
K005 K002 K003 122.635(12) . 3 ?
K005 K002 K003 122.635(12) 1_556 4_556 ?
K005 K002 K003 57.365(12) 1_556 . ?
K005 K002 K003 122.635(12) . . ?
K005 K002 K003 122.635(12) 1_556 6_556 ?
K005 K002 K003 57.365(12) . 4_556 ?
K005 K002 K003 57.365(12) 1_556 2 ?
K005 K002 K003 57.365(12) . 5_556 ?
K005 K002 K003 122.635(12) 1_556 5_556 ?
K005 K002 K003 57.365(12) . 6_556 ?
K005 K002 K003 57.365(12) 1_556 3 ?
K005 K002 K003 122.635(12) . 2 ?
K005 K002 K005 180.0 1_556 . ?
O00B K002 K003 48.073(13) 6_556 2 ?
O00B K002 K003 48.073(13) 5_556 3 ?
O00B K002 K003 72.23(6) 3 3 ?
O00B K002 K003 48.073(13) 4_556 2 ?
O00B K002 K003 131.927(13) 3 . ?
O00B K002 K003 72.23(6) 5_556 5_556 ?
O00B K002 K003 131.927(13) 3 2 ?
O00B K002 K003 107.77(6) 4_556 3 ?
O00B K002 K003 107.77(6) 3 4_556 ?
O00B K002 K003 131.927(13) 4_556 5_556 ?
O00B K002 K003 48.073(13) 3 5_556 ?
O00B K002 K003 107.77(6) 5_556 2 ?
O00B K002 K003 48.073(13) 3 6_556 ?
O00B K002 K003 48.073(13) 6_556 3 ?
O00B K002 K003 131.927(13) . 3 ?
O00B K002 K003 131.927(13) 6_556 5_556 ?
O00B K002 K003 72.23(6) . . ?
O00B K002 K003 48.073(13) 4_556 . ?
O00B K002 K003 131.927(13) . 2 ?
O00B K002 K003 72.23(6) 4_556 4_556 ?
O00B K002 K003 48.073(13) . 4_556 ?
O00B K002 K003 131.927(13) 4_556 6_556 ?
O00B K002 K003 48.073(13) . 5_556 ?
O00B K002 K003 48.073(13) 5_556 . ?
O00B K002 K003 107.77(6) . 6_556 ?
O00B K002 K003 131.927(13) 5_556 4_556 ?
O00B K002 K003 131.927(13) 2 3 ?
O00B K002 K003 131.927(13) 5_556 6_556 ?
O00B K002 K003 131.927(13) 2 . ?
O00B K002 K003 107.77(6) 6_556 . ?
O00B K002 K003 72.23(6) 2 2 ?
O00B K002 K003 131.927(13) 6_556 4_556 ?
O00B K002 K003 48.073(13) 2 4_556 ?
O00B K002 K003 72.23(6) 6_556 6_556 ?
O00B K002 K003 48.073(13) 2 6_556 ?
O00B K002 K003 107.77(6) 2 5_556 ?
O00B K002 K005 50.40(6) 2 . ?
O00B K002 K005 50.40(6) 4_556 1_556 ?
O00B K002 K005 50.40(6) . . ?
O00B K002 K005 129.60(6) 2 1_556 ?
O00B K002 K005 50.40(6) 6_556 1_556 ?
O00B K002 K005 50.40(6) 3 . ?
O00B K002 K005 129.60(6) 4_556 . ?
O00B K002 K005 129.60(6) 3 1_556 ?
O00B K002 K005 129.60(6) 6_556 . ?
O00B K002 K005 129.60(6) 5_556 . ?
O00B K002 K005 50.40(6) 5_556 1_556 ?
O00B K002 K005 129.60(6) . 1_556 ?
O00B K002 O00B 180.0 5_556 2 ?
O00B K002 O00B 96.28(9) 5_556 3 ?
O00B K002 O00B 83.72(8) 6_556 4_556 ?
O00B K002 O00B 83.72(9) 5_556 4_556 ?
O00B K002 O00B 180.0 6_556 . ?
O00B K002 O00B 96.28(9) 4_556 . ?
O00B K002 O00B 83.72(9) 2 . ?
O00B K002 O00B 180.0 4_556 3 ?
O00B K002 O00B 96.28(9) 5_556 . ?
O00B K002 O00B 83.72(9) . 3 ?
O00B K002 O00B 96.28(9) 6_556 2 ?
O00B K002 O00B 96.28(9) 4_556 2 ?
O00B K002 O00B 83.72(9) 6_556 5_556 ?
O00B K002 O00B 83.72(8) 2 3 ?
O00B K002 O00B 96.28(9) 6_556 3 ?
P006 K003 K002 67.066(19) 4_556 2 ?
P006 K003 K002 129.55(3) 1_556 2 ?
P006 K003 K002 67.066(19) 5_556 2 ?
P006 K003 P006 97.89(2) 5_556 1_556 ?
P006 K003 P006 130.92(3) 5_556 4_556 ?
F009 K003 K002 138.20(4) 5_556 2 ?
F009 K003 K002 138.20(4) 6_456 2 ?
F009 K003 P006 146.14(5) 6_456 5_556 ?
F009 K003 P006 80.65(5) 5_556 1_556 ?
F009 K003 P006 82.35(4) 6_456 4_556 ?
F009 K003 P006 146.14(5) 5_556 4_556 ?
F009 K003 P006 82.35(4) 5_556 5_556 ?
F009 K003 P006 80.65(5) 6_456 1_556 ?
F009 K003 F009 63.95(8) 6_456 5_556 ?
O00A K003 K002 135.78(4) 1_556 2 ?
O00A K003 K002 135.78(4) 12_556 2 ?
O00A K003 K002 93.72(4) 5_556 2 ?
O00A K003 K002 93.72(4) 9_556 2 ?
O00A K003 P006 81.12(4) 9_556 1_556 ?
O00A K003 P006 26.91(3) 12_556 1_556 ?
O00A K003 P006 79.96(4) 1_556 5_556 ?
O00A K003 P006 26.66(4) 9_556 4_556 ?
O00A K003 P006 124.78(4) 12_556 5_556 ?
O00A K003 P006 154.44(5) 9_556 5_556 ?
O00A K003 P006 154.44(5) 5_556 4_556 ?
O00A K003 P006 81.12(4) 5_556 1_556 ?
O00A K003 P006 79.96(4) 12_556 4_556 ?
O00A K003 P006 26.91(3) 1_556 1_556 ?
O00A K003 P006 26.66(4) 5_556 5_556 ?
O00A K003 P006 124.78(4) 1_556 4_556 ?
O00A K003 F009 84.90(6) 1_556 6_456 ?
O00A K003 F009 59.22(5) 9_556 6_456 ?
O00A K003 F009 58.51(5) 1_556 5_556 ?
O00A K003 F009 59.22(5) 5_556 5_556 ?
O00A K003 F009 84.90(6) 12_556 5_556 ?
O00A K003 F009 122.25(6) 5_556 6_456 ?
O00A K003 F009 58.51(5) 12_556 6_456 ?
O00A K003 F009 122.25(6) 9_556 5_556 ?
O00A K003 O00A 161.55(8) 9_556 5_556 ?
O00A K003 O00A 48.32(7) 12_556 1_556 ?
O00A K003 O00A 105.94(3) 9_556 1_556 ?
O00A K003 O00A 105.94(4) 12_556 5_556 ?
O00B K003 K002 45.65(5) 5_556 2 ?
O00B K003 K002 45.65(5) 4_556 2 ?
O00B K003 P006 25.67(5) 4_556 4_556 ?
O00B K003 P006 101.61(6) 5_556 1_556 ?
O00B K003 P006 25.67(5) 5_556 5_556 ?
O00B K003 P006 105.40(6) 4_556 5_556 ?
O00B K003 P006 101.61(6) 4_556 1_556 ?
O00B K003 P006 105.40(6) 5_556 4_556 ?
O00B K003 F009 171.40(7) 4_556 5_556 ?
O00B K003 F009 171.40(7) 5_556 6_456 ?
O00B K003 F009 108.03(7) 4_556 6_456 ?
O00B K003 F009 108.03(7) 5_556 5_556 ?
O00B K003 O00A 129.20(7) 4_556 5_556 ?
O00B K003 O00A 129.20(7) 5_556 9_556 ?
O00B K003 O00A 93.43(7) 4_556 12_556 ?
O00B K003 O00A 125.80(7) 5_556 12_556 ?
O00B K003 O00A 50.65(6) 4_556 9_556 ?
O00B K003 O00A 125.80(7) 4_556 1_556 ?
O00B K003 O00A 50.65(6) 5_556 5_556 ?
O00B K003 O00A 93.43(7) 5_556 1_556 ?
O00B K003 O00B 79.79(10) 5_556 4_556 ?
O00C K003 K002 80.84(6) . 2 ?
O00C K003 P006 149.61(7) . 1_556 ?
O00C K003 P006 94.58(3) . 4_556 ?
O00C K003 P006 94.58(3) . 5_556 ?
O00C K003 F009 73.68(7) . 5_556 ?
O00C K003 F009 73.68(7) . 6_456 ?
O00C K003 O00A 132.19(7) . 12_556 ?
O00C K003 O00A 132.19(7) . 1_556 ?
O00C K003 O00A 98.92(4) . 9_556 ?
O00C K003 O00A 98.92(4) . 5_556 ?
O00C K003 O00B 101.59(8) . 4_556 ?
O00C K003 O00B 101.59(8) . 5_556 ?
Na8 K004 Na8 180.0 2_665 6_456 ?
F009 K004 Na8 45.35(6) 5_556 6_456 ?
F009 K004 Na8 45.35(6) . 2_665 ?
F009 K004 Na8 134.65(6) 5_556 2_665 ?
F009 K004 Na8 134.65(6) . 6_456 ?
F009 K004 F009 180.0 . 5_556 ?
O00A K004 Na8 99.25(5) 11_565 2_665 ?
O00A K004 Na8 80.75(5) 7_566 2_665 ?
O00A K004 Na8 80.75(5) . 6_456 ?
O00A K004 Na8 99.25(5) 7_566 6_456 ?
O00A K004 Na8 99.25(5) . 2_665 ?
O00A K004 Na8 80.75(5) 11_565 6_456 ?
O00A K004 Na8 99.25(5) 5_556 6_456 ?
O00A K004 Na8 80.75(5) 5_556 2_665 ?
O00A K004 F009 59.82(5) 11_565 . ?
O00A K004 F009 120.18(5) . 5_556 ?
O00A K004 F009 120.18(5) 11_565 5_556 ?
O00A K004 F009 59.82(5) 7_566 5_556 ?
O00A K004 F009 120.18(5) 7_566 . ?
O00A K004 F009 120.18(5) 5_556 . ?
O00A K004 F009 59.82(5) . . ?
O00A K004 F009 59.82(5) 5_556 5_556 ?
O00A K004 O00A 123.31(7) 5_556 . ?
O00A K004 O00A 180.0 11_565 5_556 ?
O00A K004 O00A 56.69(7) 11_565 . ?
O00A K004 O00A 180.0 7_566 . ?
O00A K004 O00A 56.69(7) 7_566 5_556 ?
O00A K004 O00A 123.31(7) 11_565 7_566 ?
O00C K004 Na8 46.05(6) . 6_456 ?
O00C K004 Na8 46.05(6) 5_556 2_665 ?
O00C K004 Na8 46.05(6) 6_566 2_665 ?
O00C K004 Na8 133.95(6) . 2_665 ?
O00C K004 Na8 133.95(6) 6_566 6_456 ?
O00C K004 Na8 46.05(6) 2_565 6_456 ?
O00C K004 Na8 133.95(6) 2_565 2_665 ?
O00C K004 Na8 133.95(6) 5_556 6_456 ?
O00C K004 F009 107.61(6) 5_556 5_556 ?
O00C K004 F009 72.39(6) . 5_556 ?
O00C K004 F009 107.61(6) 6_566 5_556 ?
O00C K004 F009 107.61(6) . . ?
O00C K004 F009 72.39(6) 6_566 . ?
O00C K004 F009 72.39(6) 2_565 5_556 ?
O00C K004 F009 107.61(6) 2_565 . ?
O00C K004 F009 72.39(6) 5_556 . ?
O00C K004 O00A 91.04(6) . 5_556 ?
O00C K004 O00A 49.04(6) . . ?
O00C K004 O00A 49.04(6) 6_566 7_566 ?
O00C K004 O00A 130.96(6) . 7_566 ?
O00C K004 O00A 130.96(6) 5_556 11_565 ?
O00C K004 O00A 88.96(6) . 11_565 ?
O00C K004 O00A 91.04(6) 6_566 11_565 ?
O00C K004 O00A 88.96(6) 2_565 . ?
O00C K004 O00A 91.04(6) 5_556 . ?
O00C K004 O00A 130.96(6) 6_566 . ?
O00C K004 O00A 88.96(6) 6_566 5_556 ?
O00C K004 O00A 130.96(6) 2_565 5_556 ?
O00C K004 O00A 88.96(6) 5_556 7_566 ?
O00C K004 O00A 91.04(6) 2_565 7_566 ?
O00C K004 O00A 49.04(6) 2_565 11_565 ?
O00C K004 O00A 49.04(6) 5_556 5_556 ?
O00C K004 O00C 95.67(11) 6_566 2_565 ?
O00C K004 O00C 84.33(11) 5_556 6_566 ?
O00C K004 O00C 180.0 5_556 2_565 ?
O00C K004 O00C 84.33(10) 2_565 . ?
O00C K004 O00C 95.67(11) 5_556 . ?
O00C K004 O00C 180.0 6_566 . ?
K002 K005 K002 180.0 1_554 . ?
O00B K005 K002 48.51(5) 3 . ?
O00B K005 K002 131.49(5) 6 . ?
O00B K005 K002 131.49(5) 5 . ?
O00B K005 K002 131.49(5) 3 1_554 ?
O00B K005 K002 48.51(5) 6 1_554 ?
O00B K005 K002 48.51(5) 4 1_554 ?
O00B K005 K002 131.49(5) . 1_554 ?
O00B K005 K002 48.51(5) 5 1_554 ?
O00B K005 K002 48.51(5) 2 . ?
O00B K005 K002 131.49(5) 2 1_554 ?
O00B K005 K002 48.51(5) . . ?
O00B K005 K002 131.49(5) 4 . ?
O00B K005 O00B 99.11(9) 4 . ?
O00B K005 O00B 80.89(8) 6 5 ?
O00B K005 O00B 80.89(7) 6 4 ?
O00B K005 O00B 99.11(8) 4 2 ?
O00B K005 O00B 180.0 6 . ?
O00B K005 O00B 80.89(7) 2 3 ?
O00B K005 O00B 80.89(8) 5 4 ?
O00B K005 O00B 80.89(8) 2 . ?
O00B K005 O00B 80.89(8) . 3 ?
O00B K005 O00B 99.11(9) 5 3 ?
O00B K005 O00B 99.11(9) 6 2 ?
O00B K005 O00B 99.11(8) 5 . ?
O00B K005 O00B 180.0 4 3 ?
O00B K005 O00B 180.0 5 2 ?
O00B K005 O00B 99.11(8) 6 3 ?
P006 K7 Na1 112.88(17) 6_565 . ?
P006 K7 Na1 112.88(17) 5 . ?
P006 K7 Na1 112.88(17) 4_665 . ?
P006 K7 P006 105.85(19) 5 4_665 ?
P006 K7 P006 105.85(19) 4_665 6_565 ?
P006 K7 P006 105.85(19) 5 6_565 ?
F009 K7 Na1 41.37(15) . . ?
F009 K7 Na1 41.37(15) 3_565 . ?
F009 K7 Na1 41.37(15) 2_665 . ?
F009 K7 P006 89.27(6) . 5 ?
F009 K7 P006 89.27(6) . 6_565 ?
F009 K7 P006 154.3(3) 3_565 5 ?
F009 K7 P006 89.27(6) 3_565 4_665 ?
F009 K7 P006 89.27(6) 3_565 6_565 ?
F009 K7 P006 154.3(3) 2_665 6_565 ?
F009 K7 P006 89.27(6) 2_665 5 ?
F009 K7 P006 154.3(3) . 4_665 ?
F009 K7 P006 89.27(6) 2_665 4_665 ?
F009 K7 F009 69.8(2) 2_665 . ?
F009 K7 F009 69.8(2) 3_565 . ?
F009 K7 F009 69.8(2) 3_565 2_665 ?
O00A K7 Na1 99.3(2) 8 . ?
O00A K7 Na1 99.3(2) 7_565 . ?
O00A K7 Na1 99.3(2) 5 . ?
O00A K7 Na1 99.3(2) 9_665 . ?
O00A K7 Na1 99.3(2) 4_665 . ?
O00A K7 Na1 99.3(2) 6_565 . ?
O00A K7 P006 29.46(5) 4_665 4_665 ?
O00A K7 P006 134.6(3) 4_665 6_565 ?
O00A K7 P006 88.81(12) 8 4_665 ?
O00A K7 P006 88.81(12) 4_665 5 ?
O00A K7 P006 134.6(3) 6_565 5 ?
O00A K7 P006 29.46(5) 6_565 6_565 ?
O00A K7 P006 29.46(5) 9_665 4_665 ?
O00A K7 P006 88.81(12) 5 6_565 ?
O00A K7 P006 88.81(12) 7_565 5 ?
O00A K7 P006 134.6(3) 5 4_665 ?
O00A K7 P006 134.6(3) 8 6_565 ?
O00A K7 P006 29.46(5) 5 5 ?
O00A K7 P006 29.46(5) 8 5 ?
O00A K7 P006 88.81(12) 6_565 4_665 ?
O00A K7 P006 88.81(12) 9_665 6_565 ?
O00A K7 P006 29.46(5) 7_565 6_565 ?
O00A K7 P006 134.6(3) 7_565 4_665 ?
O00A K7 P006 134.6(3) 9_665 5 ?
O00A K7 F009 64.71(9) 4_665 2_665 ?
O00A K7 F009 64.71(9) 9_665 3_565 ?
O00A K7 F009 95.24(14) 5 2_665 ?
O00A K7 F009 95.24(14) 4_665 3_565 ?
O00A K7 F009 95.24(14) 8 . ?
O00A K7 F009 134.5(3) 6_565 2_665 ?
O00A K7 F009 134.5(3) 9_665 . ?
O00A K7 F009 64.71(9) 7_565 . ?
O00A K7 F009 64.71(9) 5 . ?
O00A K7 F009 134.5(3) 7_565 2_665 ?
O00A K7 F009 134.5(3) 8 3_565 ?
O00A K7 F009 95.24(14) 7_565 3_565 ?
O00A K7 F009 134.5(3) 5 3_565 ?
O00A K7 F009 64.71(9) 6_565 3_565 ?
O00A K7 F009 95.24(14) 9_665 2_665 ?
O00A K7 F009 95.24(14) 6_565 . ?
O00A K7 F009 134.5(3) 4_665 . ?
O00A K7 F009 64.71(9) 8 2_665 ?
O00A K7 O00A 64.37(9) 8 4_665 ?
O00A K7 O00A 53.88(8) 7_565 6_565 ?
O00A K7 O00A 117.42(11) 9_665 7_565 ?
O00A K7 O00A 53.88(8) 8 5 ?
O00A K7 O00A 53.88(8) 9_665 4_665 ?
O00A K7 O00A 117.42(11) 8 7_565 ?
O00A K7 O00A 117.42(11) 9_665 8 ?
O00A K7 O00A 160.6(4) 7_565 4_665 ?
O00A K7 O00A 64.37(9) 9_665 6_565 ?
O00A K7 O00A 64.37(9) 7_565 5 ?
O00A K7 O00A 160.6(4) 9_665 5 ?
O00A K7 O00A 117.42(11) 5 6_565 ?
O00A K7 O00A 160.6(4) 8 6_565 ?
O00A K7 O00A 117.42(11) 4_665 6_565 ?
O00A K7 O00A 117.42(11) 5 4_665 ?
Sc1 Na1 Sc1 119.02(11) 4_665 6_565 ?
Sc1 Na1 Sc1 119.02(11) 5 6_565 ?
Sc1 Na1 Sc1 119.02(11) 5 4_665 ?
K7 Na1 Sc1 95.7(3) . 6_565 ?
K7 Na1 Sc1 95.7(3) . 4_665 ?
K7 Na1 Sc1 95.7(3) . 5 ?
F009 Na1 Sc1 106.8(4) 3_565 4_665 ?
F009 Na1 Sc1 106.8(4) 2_665 5 ?
F009 Na1 Sc1 38.23(5) 2_665 4_665 ?
F009 Na1 Sc1 106.8(4) . 4_665 ?
F009 Na1 Sc1 38.23(5) 3_565 6_565 ?
F009 Na1 Sc1 106.8(4) 2_665 6_565 ?
F009 Na1 Sc1 106.8(4) 3_565 5 ?
F009 Na1 Sc1 106.8(4) . 6_565 ?
F009 Na1 Sc1 38.23(5) . 5 ?
F009 Na1 K7 134.0(3) . . ?
F009 Na1 K7 134.0(3) 3_565 . ?
F009 Na1 K7 134.0(3) 2_665 . ?
F009 Na1 F009 77.1(5) 2_665 . ?
F009 Na1 F009 77.1(5) 3_565 . ?
F009 Na1 F009 77.1(5) 3_565 2_665 ?
O00A Na1 Sc1 151.5(2) 7_565 4_665 ?
O00A Na1 Sc1 38.65(4) 5 5 ?
O00A Na1 Sc1 88.96(6) 8 5 ?
O00A Na1 Sc1 151.5(2) 8 6_565 ?
O00A Na1 Sc1 38.65(4) 6_565 6_565 ?
O00A Na1 Sc1 88.96(6) 9_665 4_665 ?
O00A Na1 Sc1 151.5(2) 6_565 4_665 ?
O00A Na1 Sc1 88.96(6) 7_565 6_565 ?
O00A Na1 Sc1 88.96(6) 6_565 5 ?
O00A Na1 Sc1 38.65(4) 7_565 5 ?
O00A Na1 Sc1 88.96(6) 4_665 6_565 ?
O00A Na1 Sc1 38.65(4) 8 4_665 ?
O00A Na1 Sc1 38.65(4) 4_665 4_665 ?
O00A Na1 Sc1 38.65(4) 9_665 6_565 ?
O00A Na1 Sc1 151.5(2) 4_665 5 ?
O00A Na1 Sc1 151.5(2) 9_665 5 ?
O00A Na1 Sc1 151.5(2) 5 6_565 ?
O00A Na1 Sc1 88.96(6) 5 4_665 ?
O00A Na1 K7 74.6(4) 8 . ?
O00A Na1 K7 74.6(4) 4_665 . ?
O00A Na1 K7 74.6(4) 9_665 . ?
O00A Na1 K7 74.6(4) 7_565 . ?
O00A Na1 K7 74.6(4) 6_565 . ?
O00A Na1 K7 74.6(4) 5 . ?
O00A Na1 F009 143.2(5) 6_565 2_665 ?
O00A Na1 F009 98.75(19) 8 . ?
O00A Na1 F009 143.2(5) 4_665 . ?
O00A Na1 F009 66.43(9) 7_565 . ?
O00A Na1 F009 98.75(19) 5 2_665 ?
O00A Na1 F009 143.2(5) 7_565 2_665 ?
O00A Na1 F009 98.75(19) 4_665 3_565 ?
O00A Na1 F009 98.75(19) 7_565 3_565 ?
O00A Na1 F009 66.43(9) 8 2_665 ?
O00A Na1 F009 66.43(9) 6_565 3_565 ?
O00A Na1 F009 143.2(5) 5 3_565 ?
O00A Na1 F009 98.75(19) 6_565 . ?
O00A Na1 F009 66.43(9) 4_665 2_665 ?
O00A Na1 F009 143.2(5) 9_665 . ?
O00A Na1 F009 98.75(19) 9_665 2_665 ?
O00A Na1 F009 66.43(9) 5 . ?
O00A Na1 F009 66.43(9) 9_665 3_565 ?
O00A Na1 F009 143.2(5) 8 3_565 ?
O00A Na1 O00A 62.72(14) 8 4_665 ?
O00A Na1 O00A 62.72(14) 7_565 5 ?
O00A Na1 O00A 113.2(3) 9_665 8 ?
O00A Na1 O00A 52.54(13) 8 5 ?
O00A Na1 O00A 52.54(13) 9_665 4_665 ?
O00A Na1 O00A 113.2(3) 8 7_565 ?
O00A Na1 O00A 148.7(7) 7_565 4_665 ?
O00A Na1 O00A 113.2(3) 5 6_565 ?
O00A Na1 O00A 62.72(14) 9_665 6_565 ?
O00A Na1 O00A 113.2(3) 5 4_665 ?
O00A Na1 O00A 148.7(7) 9_665 5 ?
O00A Na1 O00A 113.2(3) 4_665 6_565 ?
O00A Na1 O00A 148.7(7) 8 6_565 ?
O00A Na1 O00A 52.54(13) 7_565 6_565 ?
O00A Na1 O00A 113.2(3) 9_665 7_565 ?
K003 P006 K003 107.44(3) 5_556 4_556 ?
K003 P006 K003 80.86(2) 5_556 1_554 ?
K7 P006 K003 120.28(6) 6_455 4_556 ?
K7 P006 K003 74.03(17) 6_455 1_554 ?
K7 P006 K003 120.28(6) 6_455 5_556 ?
O00A P006 K003 142.14(8) . 4_556 ?
O00A P006 K003 62.55(8) 12 1_554 ?
O00A P006 K003 59.70(8) 12 4_556 ?
O00A P006 K003 59.70(8) . 5_556 ?
O00A P006 K003 142.14(8) 12 5_556 ?
O00A P006 K003 62.55(8) . 1_554 ?
O00A P006 K7 60.61(10) 12 6_455 ?
O00A P006 K7 60.61(10) . 6_455 ?
O00A P006 O00A 106.77(15) 12 . ?
O00B P006 K003 54.23(2) . 5_556 ?
O00B P006 K003 83.36(12) . 1_554 ?
O00B P006 K003 54.23(2) . 4_556 ?
O00B P006 K7 157.4(2) . 6_455 ?
O00B P006 O00A 108.82(10) . 12 ?
O00B P006 O00A 108.82(10) . . ?
O00C P006 K003 109.13(6) . 4_556 ?
O00C P006 K003 161.94(12) . 1_554 ?
O00C P006 K003 109.13(6) . 5_556 ?
O00C P006 K7 87.9(2) . 6_455 ?
O00C P006 O00A 108.72(10) . 12 ?
O00C P006 O00A 108.72(10) . . ?
O00C P006 O00B 114.70(17) . . ?
K004 Na8 K004 116.63(3) 4_666 6_566 ?
K004 Na8 K004 116.63(3) 5_556 6_566 ?
K004 Na8 K004 116.63(3) 5_556 4_666 ?
F009 Na8 K004 53.23(5) . 5_556 ?
F009 Na8 K004 119.18(4) . 6_566 ?
F009 Na8 K004 119.18(4) . 4_666 ?
F009 Na8 K004 119.18(4) 2_665 5_556 ?
F009 Na8 K004 119.18(4) 2_665 6_566 ?
F009 Na8 K004 119.18(4) 3_565 4_666 ?
F009 Na8 K004 53.23(5) 3_565 6_566 ?
F009 Na8 K004 119.18(4) 3_565 5_556 ?
F009 Na8 K004 53.23(5) 2_665 4_666 ?
F009 Na8 F009 79.32(10) 2_665 3_565 ?
F009 Na8 F009 79.32(9) 2_665 . ?
F009 Na8 F009 79.32(9) . 3_565 ?
O00C Na8 K004 58.361(14) 4_666 4_666 ?
O00C Na8 K004 145.72(11) 5_556 6_566 ?
O00C Na8 K004 58.361(14) 6_566 6_566 ?
O00C Na8 K004 145.72(11) 4_666 5_556 ?
O00C Na8 K004 145.72(11) 6_566 4_666 ?
O00C Na8 K004 58.361(14) 5_556 4_666 ?
O00C Na8 K004 58.361(14) 5_556 5_556 ?
O00C Na8 K004 58.361(14) 4_666 6_566 ?
O00C Na8 K004 58.361(14) 6_566 5_556 ?
O00C Na8 F009 161.05(13) 4_666 . ?
O00C Na8 F009 86.14(6) 4_666 3_565 ?
O00C Na8 F009 86.14(6) 5_556 . ?
O00C Na8 F009 86.14(6) 4_666 2_665 ?
O00C Na8 F009 161.05(13) 5_556 3_565 ?
O00C Na8 F009 86.14(6) 6_566 3_565 ?
O00C Na8 F009 86.14(6) 5_556 2_665 ?
O00C Na8 F009 86.14(6) 6_566 . ?
O00C Na8 F009 161.05(13) 6_566 2_665 ?
O00C Na8 O00C 105.07(8) 5_556 6_566 ?
O00C Na8 O00C 105.07(9) 5_556 4_666 ?
O00C Na8 O00C 105.07(9) 4_666 6_566 ?
K003 F009 Sc1 93.87(4) 5_556 5 ?
K003 F009 Sc1 93.87(4) 6_566 5 ?
K003 F009 K003 171.89(8) 6_566 5_556 ?
K004 F009 Sc1 98.42(8) 5_556 5 ?
K004 F009 K003 88.23(4) 5_556 6_566 ?
K004 F009 K003 88.23(4) 5_556 5_556 ?
K7 F009 Sc1 89.00(16) 2_665 5 ?
K7 F009 K003 91.28(4) 2_665 5_556 ?
K7 F009 K003 91.28(4) 2_665 6_566 ?
K7 F009 K004 172.58(16) 2_665 5_556 ?
Na1 F009 Sc1 93.7(3) 2_665 5 ?
Na1 F009 K003 90.96(5) 2_665 5_556 ?
Na1 F009 K003 90.96(5) 2_665 6_566 ?
Na1 F009 K004 167.9(3) 2_665 5_556 ?
Na1 F009 K7 4.7(4) 2_665 2_665 ?
Na8 F009 Sc1 179.85(11) 2_665 5 ?
Na8 F009 K003 86.13(4) 2_665 6_566 ?
Na8 F009 K003 86.13(4) 2_665 5_556 ?
Na8 F009 K004 81.43(7) 2_665 5_556 ?
Na8 F009 K7 91.15(16) 2_665 2_665 ?
Na8 F009 Na1 86.5(3) 2_665 2_665 ?
K003 O00A Sc1 90.28(7) 5_556 . ?
K003 O00A Sc1 88.71(6) 1_554 . ?
K004 O00A Sc1 86.50(6) . . ?
K004 O00A K003 173.04(7) . 1_554 ?
K004 O00A K003 79.52(5) . 5_556 ?
K7 O00A Sc1 86.16(12) 6_455 . ?
K7 O00A K003 175.96(7) 6_455 5_556 ?
K7 O00A K003 86.37(19) 6_455 1_554 ?
K7 O00A K004 98.33(18) 6_455 . ?
Na1 O00A Sc1 83.0(2) 6_455 . ?
Na1 O00A K003 172.6(3) 6_455 5_556 ?
Na1 O00A K003 81.1(3) 6_455 1_554 ?
Na1 O00A K004 103.3(3) 6_455 . ?
Na1 O00A K7 6.1(5) 6_455 6_455 ?
P006 O00A Sc1 176.06(13) . . ?
P006 O00A K003 90.54(8) . 1_554 ?
P006 O00A K003 93.64(9) . 5_556 ?
P006 O00A K004 94.58(8) . . ?
P006 O00A K7 89.93(14) . 6_455 ?
P006 O00A Na1 93.0(2) . 6_455 ?
K003 O00B K002 86.28(5) 4_556 2 ?
K003 O00B K002 86.28(5) 5_556 2 ?
K003 O00B K003 156.02(11) 5_556 4_556 ?
K005 O00B K002 81.09(7) 2 2 ?
K005 O00B K003 78.17(6) 2 5_556 ?
K005 O00B K003 78.17(6) 2 4_556 ?
P006 O00B K002 140.67(17) . 2 ?
P006 O00B K003 100.10(5) . 4_556 ?
P006 O00B K003 100.10(5) . 5_556 ?
P006 O00B K005 138.24(16) . 2 ?
K004 O00C K003 88.26(5) 3_455 . ?
K004 O00C K003 88.26(5) . . ?
K004 O00C K004 150.96(10) 3_455 . ?
P006 O00C K003 131.55(17) . . ?
P006 O00C K004 101.91(5) . 3_455 ?
P006 O00C K004 101.91(5) . . ?
Na8 O00C K003 89.90(10) 6_456 . ?
Na8 O00C K004 75.58(5) 6_456 . ?
Na8 O00C K004 75.58(5) 6_456 3_455 ?
Na8 O00C P006 138.55(17) 6_456 . ?

loop_
_geom_bond_atom_site_label_1
_geom_bond_atom_site_label_2
_geom_bond_distance
_geom_bond_site_symmetry_2
_geom_bond_publ_flag
Sc1 Na1 3.2773(19) 2_665 ?
Sc1 Na1 3.2773(19) 6_455 ?
Sc1 F009 2.0324(19) 5 ?
Sc1 F009 2.0324(19) . ?
Sc1 O00A 2.0619(17) 7_565 ?
Sc1 O00A 2.0619(17) 5 ?
Sc1 O00A 2.0619(17) 11_565 ?
Sc1 O00A 2.0619(17) . ?
K002 K003 3.8090(8) 6_556 ?
K002 K003 3.8090(8) 2 ?
K002 K003 3.8090(8) 4_556 ?
K002 K003 3.8090(8) . ?
K002 K003 3.8090(8) 3 ?
K002 K003 3.8090(8) 5_556 ?
K002 K005 3.5998 . ?
K002 K005 3.5998 1_556 ?
K002 O00B 2.730(3) 2 ?
K002 O00B 2.730(3) 6_556 ?
K002 O00B 2.730(3) 5_556 ?
K002 O00B 2.730(3) 3 ?
K002 O00B 2.730(3) . ?
K002 O00B 2.730(3) 4_556 ?
K003 P006 3.4459(7) 5_556 ?
K003 P006 3.4234(12) 1_556 ?
K003 P006 3.4459(7) 4_556 ?
K003 F009 2.8775(7) 6_456 ?
K003 F009 2.8775(7) 5_556 ?
K003 O00A 2.9812(19) 9_556 ?
K003 O00A 3.038(2) 12_556 ?
K003 O00A 3.038(2) 1_556 ?
K003 O00A 2.9812(19) 5_556 ?
K003 O00B 2.8399(9) 4_556 ?
K003 O00B 2.8399(9) 5_556 ?
K003 O00C 2.643(3) . ?
K004 Na8 3.3187(5) 6_456 ?
K004 Na8 3.3187(5) 2_665 ?
K004 F009 2.688(2) 5_556 ?
K004 F009 2.688(2) . ?
K004 O00A 3.0795(19) 11_565 ?
K004 O00A 3.0795(19) 7_566 ?
K004 O00A 3.0795(19) . ?
K004 O00A 3.0795(19) 5_556 ?
K004 O00C 2.9173(7) 2_565 ?
K004 O00C 2.9173(7) 5_556 ?
K004 O00C 2.9173(7) 6_566 ?
K004 O00C 2.9173(7) . ?
K005 O00B 2.808(3) 6 ?
K005 O00B 2.808(3) 4 ?
K005 O00B 2.808(3) 5 ?
K005 O00B 2.808(3) . ?
K005 O00B 2.808(3) 3 ?
K005 O00B 2.808(3) 2 ?
K7 Na1 0.30(3) . ?
K7 P006 3.150(4) 5 ?
K7 P006 3.150(4) 4_665 ?
K7 P006 3.150(4) 6_565 ?
K7 F009 2.662(8) 3_565 ?
K7 F009 2.662(8) 2_665 ?
K7 F009 2.662(8) . ?
K7 O00A 2.745(3) 4_665 ?
K7 O00A 2.745(3) 6_565 ?
K7 O00A 2.745(3) 8 ?
K7 O00A 2.745(3) 5 ?
K7 O00A 2.745(3) 7_565 ?
K7 O00A 2.745(3) 9_665 ?
Na1 F009 2.444(13) 3_565 ?
Na1 F009 2.444(13) 2_665 ?
Na1 F009 2.444(13) . ?
Na1 O00A 2.809(5) 9_665 ?
Na1 O00A 2.809(5) 6_565 ?
Na1 O00A 2.809(5) 8 ?
Na1 O00A 2.809(5) 5 ?
Na1 O00A 2.809(5) 7_565 ?
Na1 O00A 2.809(5) 4_665 ?
P006 O00A 1.5493(18) 12 ?
P006 O00A 1.5493(18) . ?
P006 O00B 1.516(3) . ?
P006 O00C 1.518(3) . ?
Na8 F009 2.388(3) 2_665 ?
Na8 F009 2.388(3) . ?
Na8 F009 2.388(3) 3_565 ?
Na8 O00C 2.467(3) 6_566 ?
Na8 O00C 2.467(3) 5_556 ?
Na8 O00C 2.467(3) 4_666 ?

loop_
_geom_torsion_atom_site_label_1
_geom_torsion_atom_site_label_2
_geom_torsion_atom_site_label_3
_geom_torsion_atom_site_label_4
_geom_torsion
_geom_torsion_site_symmetry_1
_geom_torsion_site_symmetry_2
_geom_torsion_site_symmetry_3
_geom_torsion_site_symmetry_4
_geom_torsion_publ_flag
Sc1 Na1 K7 P006 -60.0 . 6_455 6_455 . ?
Sc1 Na1 K7 P006 -180.0 3_565 . . 5 ?
Sc1 Na1 K7 P006 60.0 3_565 . . 4_665 ?
Sc1 Na1 K7 P006 60.0 6_565 . . 4_665 ?
Sc1 Na1 K7 P006 180.0 6_565 . . 5 ?
Sc1 Na1 K7 P006 -60.0 3_565 . . 6_565 ?
Sc1 Na1 K7 F009 120.0 3_565 . . 2_665 ?
Sc1 Na1 K7 F009 120.0 6_565 . . 2_665 ?
Sc1 Na1 K7 F009 -0.0 . 2_665 2_665 . ?
Sc1 Na1 K7 F009 -120.0 6_565 . . . ?
Sc1 Na1 K7 F009 -0.0 6_565 . . 3_565 ?
Sc1 Na1 K7 F009 -120.0 3_565 . . . ?
Sc1 Na1 K7 O00A -32.67(4) . 6_455 6_455 . ?
Sc1 Na1 K7 O00A -87.33(4) 3_565 . . 7_565 ?
Sc1 Na1 K7 O00A -32.67(4) 3_565 . . 6_565 ?
Sc1 Na1 K7 O00A 87.33(4) 6_565 . . 4_665 ?
Sc1 Na1 K7 O00A 152.67(4) 6_565 . . 8 ?
Sc1 Na1 K7 O00A -152.67(4) 6_565 . . 5 ?
Sc1 Na1 K7 O00A 87.33(4) 3_565 . . 4_665 ?
Sc1 Na1 K7 O00A 152.67(4) 3_565 . . 8 ?
Sc1 Na1 K7 O00A 32.67(4) 3_565 . . 9_665 ?
Sc1 Na1 K7 O00A -87.33(4) 6_565 . . 7_565 ?
Sc1 Na1 K7 O00A 32.67(4) 6_565 . . 9_665 ?
Sc1 Na1 K7 O00A -152.67(4) 3_565 . . 5 ?
K002 O00B P006 K003 180.0 2 . . 1_554 ?
K002 O00B P006 K003 96.50(9) 6_556 . . 5_556 ?
K002 O00B P006 K003 180.0 5_556 . . 1_554 ?
K002 O00B P006 K003 -96.50(9) 2 . . 4_556 ?
K002 O00B P006 K003 -96.50(9) . 4_556 4_556 . ?
K002 O00B P006 K003 96.50(9) 2 . . 5_556 ?
K002 O00B P006 K003 96.50(9) . 5_556 5_556 . ?
K002 O00B P006 K003 180.0 . . . 1_554 ?
K002 O00B P006 K003 180.0 4_556 . . 1_554 ?
K002 O00B P006 K003 -96.50(9) . . . 4_556 ?
K002 O00B P006 K003 96.50(9) 4_556 . . 5_556 ?
K002 O00B P006 K003 96.50(9) . . . 5_556 ?
K002 O00B P006 K003 -96.50(9) 5_556 . . 4_556 ?
K002 O00B P006 K003 180.0 3 . . 1_554 ?
K002 O00B P006 K003 180.0 6_556 . . 1_554 ?
K002 O00B P006 K003 -96.50(9) 3 . . 4_556 ?
K002 O00B P006 K003 96.50(9) 3 . . 5_556 ?
K002 O00B P006 K003 -96.50(9) 6_556 . . 4_556 ?
K002 O00B P006 K7 -180.0 . . . 6_455 ?
K002 O00B P006 K7 -180.0 2 . . 6_455 ?
K002 O00B P006 K7 180.0 6_556 . . 6_455 ?
K002 O00B P006 K7 -180.0 4_556 . . 6_455 ?
K002 O00B P006 K7 -180.0 3 . . 6_455 ?
K002 O00B P006 K7 180.0 5_556 . . 6_455 ?
K002 O00B P006 O00A 122.01(8) 4_556 . . . ?
K002 O00B P006 O00A 122.01(8) 5_556 . . . ?
K002 O00B P006 O00A 122.01(8) 2 . . . ?
K002 O00B P006 O00A 122.01(8) 6_556 . . . ?
K002 O00B P006 O00A 122.01(8) . . . . ?
K002 O00B P006 O00A -122.01(8) 2 . . 12 ?
K002 O00B P006 O00A -122.01(8) 3 . . 12 ?
K002 O00B P006 O00A 122.01(8) 3 . . . ?
K002 O00B P006 O00A -122.01(8) 6_556 . . 12 ?
K002 O00B P006 O00A -122.01(8) 4_556 . . 12 ?
K002 O00B P006 O00A -122.01(8) . . . 12 ?
K002 O00B P006 O00A -122.01(8) 5_556 . . 12 ?
K002 O00B P006 O00C 0.0 2 . . . ?
K002 O00B P006 O00C 0.0 5_556 . . . ?
K002 O00B P006 O00C 0.0 . . . . ?
K002 O00B P006 O00C 0.0 4_556 . . . ?
K002 O00B P006 O00C 0.0 3 . . . ?
K002 O00B P006 O00C 0.0 6_556 . . . ?
K003 P006 O00A K003 -16.25(9) . 5_556 8_556 8_557 ?
K003 P006 O00A K003 16.25(9) 4_556 . . 1_554 ?
K003 P006 O00A K003 95.52(6) 5_556 . . 1_554 ?
K003 P006 O00A K003 -95.52(5) . 4_556 9_556 9_557 ?
K003 P006 O00A K003 79.27(11) . 5_556 8_556 10 ?
K003 P006 O00A K003 -95.52(5) 1_554 . . 5_556 ?
K003 P006 O00A K003 95.52(5) . 1_556 12_556 9_557 ?
K003 P006 O00A K003 -79.27(11) 4_556 . . 5_556 ?
K003 P006 O00A K004 -175.279(16) 1_554 . . . ?
K003 P006 O00A K004 -159.03(14) 9_556 12 . . ?
K003 P006 O00A K004 -175.279(16) 12_554 12 . . ?
K003 P006 O00A K004 -159.03(14) 4_556 . . . ?
K003 P006 O00A K004 -79.76(6) 8_556 12 . . ?
K003 P006 O00A K004 -79.76(6) 5_556 . . . ?
K003 P006 O00A K7 86.37(19) 1_554 . . 6_455 ?
K003 P006 O00A K7 -86.37(19) . 1_556 12_556 7_566 ?
K003 P006 O00A K7 -178.11(18) 5_556 . . 6_455 ?
K003 P006 O00A K7 102.6(2) 4_556 . . 6_455 ?
K003 P006 O00A K7 -102.6(2) . 5_556 8_556 11_566 ?
K003 P006 O00A K7 178.11(18) . 4_556 9_556 10_446 ?
K003 P006 O00A Na1 81.2(3) 1_554 . . 6_455 ?
K003 P006 O00A Na1 97.4(3) 4_556 . . 6_455 ?
K003 P006 O00A Na1 -97.4(3) . 5_556 8_556 11_566 ?
K003 P006 O00A Na1 176.7(3) 5_556 . . 6_455 ?
K003 P006 O00A Na1 -81.2(3) . 1_556 12_556 7_566 ?
K003 P006 O00A Na1 -176.7(3) . 4_556 9_556 10_446 ?
K003 P006 O00B K003 83.50(4) 1_554 . . 5_556 ?
K003 P006 O00B K003 -166.99(4) 5_556 . . 4_556 ?
K003 P006 O00B K003 -83.50(4) 1_554 . . 4_556 ?
K003 P006 O00B K003 166.99(4) 4_556 . . 5_556 ?
K003 P006 O00B K005 -0.0 1_554 . . 2 ?
K003 P006 O00B K005 -83.50(8) 5_556 . . 2 ?
K003 P006 O00B K005 83.50(8) 4_556 . . 2 ?
K003 P006 O00C K003 58.57(4) 4_556 . . . ?
K003 P006 O00C K003 -58.57(4) 5_556 . . . ?
K003 P006 O00C K003 -180.0 1_554 . . . ?
K003 P006 O00C K004 -81.63(4) 1_554 . . . ?
K003 P006 O00C K004 39.80(3) 5_556 . . . ?
K003 P006 O00C K004 81.63(4) 1_554 . . 3_455 ?
K003 P006 O00C K004 156.94(7) 4_556 . . . ?
K003 P006 O00C K004 -39.80(3) 4_556 . . 3_455 ?
K003 P006 O00C K004 -156.94(7) 5_556 . . 3_455 ?
K003 P006 O00C Na8 0.0 1_554 . . 6_456 ?
K003 P006 O00C Na8 121.43(4) 5_556 . . 6_456 ?
K003 P006 O00C Na8 -121.43(4) 4_556 . . 6_456 ?
K003 O00A P006 K003 16.25(13) 1_554 . . 4_556 ?
K003 O00A P006 K003 16.25(13) 12_554 . . 4_556 ?
K003 O00A P006 K003 -79.27(11) 8_556 . . 4_556 ?
K003 O00A P006 K003 95.52(7) 1_554 . . 5_556 ?
K003 O00A P006 K003 -95.52(7) 8_556 . . 1_554 ?
K003 O00A P006 K003 95.52(7) 12_554 . . 5_556 ?
K003 O00A P006 K003 -79.27(11) 5_556 . . 4_556 ?
K003 O00A P006 K003 -95.52(7) 5_556 . . 1_554 ?
K003 O00A P006 K7 -86.37(19) 1_554 . . 6_455 ?
K003 O00A P006 K7 178.1(2) 8_556 . . 6_455 ?
K003 O00A P006 K7 178.1(2) 5_556 . . 6_455 ?
K003 O00A P006 K7 -86.37(19) 12_554 . . 6_455 ?
K003 O00A P006 O00A -141.17(9) 5_556 . . 12 ?
K003 O00A P006 O00A -141.17(9) 8_556 . . 12 ?
K003 O00A P006 O00A -45.65(5) 12_554 . . 12 ?
K003 O00A P006 O00A -45.65(5) 1_554 . . 12 ?
K003 O00A P006 O00B 71.65(11) 12_554 . . . ?
K003 O00A P006 O00B -23.87(12) 5_556 . . . ?
K003 O00A P006 O00B 71.65(11) 1_554 . . . ?
K003 O00A P006 O00B -23.87(12) 8_556 . . . ?
K003 O00A P006 O00C -162.78(10) 1_554 . . . ?
K003 O00A P006 O00C 101.70(11) 8_556 . . . ?
K003 O00A P006 O00C 101.70(11) 5_556 . . . ?
K003 O00A P006 O00C -162.78(10) 12_554 . . . ?
K003 O00B P006 K003 -166.99(17) 4_556 . . 5_556 ?
K003 O00B P006 K003 83.50(8) 5_556 . . 1_554 ?
K003 O00B P006 K003 -83.50(8) 4_556 . . 1_554 ?
K003 O00B P006 K003 166.99(17) 5_556 . . 4_556 ?
K003 O00B P006 K7 -83.50(8) 4_556 . . 6_455 ?
K003 O00B P006 K7 83.50(8) 5_556 . . 6_455 ?
K003 O00B P006 O00A -25.50(14) 4_556 . . 12 ?
K003 O00B P006 O00A -141.49(9) 4_556 . . . ?
K003 O00B P006 O00A 25.50(14) 5_556 . . . ?
K003 O00B P006 O00A 141.49(9) 5_556 . . 12 ?
K003 O00B P006 O00C -96.50(8) 5_556 . . . ?
K003 O00B P006 O00C 96.50(8) 4_556 . . . ?
K003 O00C P006 K003 -58.57(3) . . . 5_556 ?
K003 O00C P006 K003 -180.0 . . . 1_554 ?
K003 O00C P006 K003 58.57(4) . . . 4_556 ?
K003 O00C P006 K7 180.0 . . . 6_455 ?
K003 O00C P006 O00A 122.06(9) . . . 12 ?
K003 O00C P006 O00A -122.06(9) . . . . ?
K003 O00C P006 O00B -0.0 . . . . ?
K004 O00A P006 K7 98.35(19) 11_565 . . 6_455 ?
K004 O00A P006 K7 98.35(19) 7_566 . . 6_455 ?
K004 O00A P006 K7 98.35(19) . . . 6_455 ?
K004 O00A P006 K7 98.35(19) 5_556 . . 6_455 ?
K004 O00A P006 O00A 139.07(9) 5_556 . . 12 ?
K004 O00A P006 O00A 139.07(9) . . . 12 ?
K004 O00A P006 O00A 139.07(9) 11_565 . . 12 ?
K004 O00A P006 O00A 139.07(9) 7_566 . . 12 ?
K004 O00A P006 O00B -103.62(11) 7_566 . . . ?
K004 O00A P006 O00B -103.62(11) . . . . ?
K004 O00A P006 O00B -103.62(11) 11_565 . . . ?
K004 O00A P006 O00B -103.62(11) 5_556 . . . ?
K004 O00A P006 O00C 21.94(12) 7_566 . . . ?
K004 O00A P006 O00C 21.94(12) 5_556 . . . ?
K004 O00A P006 O00C 21.94(12) . . . . ?
K004 O00A P006 O00C 21.94(12) 11_565 . . . ?
K004 O00C P006 K7 81.63(8) 6_456 . . 6_455 ?
K004 O00C P006 K7 -81.63(8) . . . 6_455 ?
K004 O00C P006 K7 -81.63(8) 5_556 . . 6_455 ?
K004 O00C P006 K7 81.63(8) 3_455 . . 6_455 ?
K004 O00C P006 O00A -139.57(10) . . . 12 ?
K004 O00C P006 O00A 139.57(10) 3_455 . . . ?
K004 O00C P006 O00A 23.70(14) 3_455 . . 12 ?
K004 O00C P006 O00A 139.57(10) 6_456 . . . ?
K004 O00C P006 O00A -139.57(10) 5_556 . . 12 ?
K004 O00C P006 O00A 23.70(14) 6_456 . . 12 ?
K004 O00C P006 O00A -23.70(14) . . . . ?
K004 O00C P006 O00A -23.70(14) 5_556 . . . ?
K004 O00C P006 O00B -98.37(8) 3_455 . . . ?
K004 O00C P006 O00B -98.37(8) 6_456 . . . ?
K004 O00C P006 O00B 98.37(8) 5_556 . . . ?
K004 O00C P006 O00B 98.37(8) . . . . ?
K005 O00B P006 K7 0.0 4 . . 6_455 ?
K005 O00B P006 K7 0.0 3 . . 6_455 ?
K005 O00B P006 K7 -0.0 2 . . 6_455 ?
K005 O00B P006 K7 -0.0 6 . . 6_455 ?
K005 O00B P006 K7 -0.0 . . . 6_455 ?
K005 O00B P006 K7 -0.0 5 . . 6_455 ?
K005 O00B P006 O00A 57.99(8) 4 . . 12 ?
K005 O00B P006 O00A -57.99(8) 5 . . . ?
K005 O00B P006 O00A -57.99(8) 4 . . . ?
K005 O00B P006 O00A 57.99(8) 3 . . 12 ?
K005 O00B P006 O00A 57.99(8) 6 . . 12 ?
K005 O00B P006 O00A -57.99(8) . . . . ?
K005 O00B P006 O00A 57.99(8) 5 . . 12 ?
K005 O00B P006 O00A -57.99(8) 2 . . . ?
K005 O00B P006 O00A -57.99(8) 6 . . . ?
K005 O00B P006 O00A 57.99(8) 2 . . 12 ?
K005 O00B P006 O00A -57.99(8) 3 . . . ?
K005 O00B P006 O00A 57.99(8) . . . 12 ?
K005 O00B P006 O00C -180.0 5 . . . ?
K005 O00B P006 O00C -180.0 6 . . . ?
K005 O00B P006 O00C -180.0 3 . . . ?
K005 O00B P006 O00C -180.0 . . . . ?
K005 O00B P006 O00C -180.0 4 . . . ?
K005 O00B P006 O00C -180.0 2 . . . ?
K7 P006 O00A K7 0.0(4) . 6_565 7_565 12_665 ?
K7 P006 O00A K7 0.0(4) 5 . . 6_455 ?
K7 P006 O00A K7 -0.0(4) 4_565 . . 6_455 ?
K7 P006 O00A K7 0.0(4) . 5 8 11_565 ?
K7 P006 O00A Na1 -5.2(2) . 6_565 6_565 . ?
K7 P006 O00A Na1 -5.2(2) 5 . . 6_455 ?
K7 P006 O00A Na1 5.2(2) . 6_565 7_565 12_665 ?
K7 P006 O00A Na1 -5.2(2) 4_565 . . 6_455 ?
K7 P006 O00A Na1 5.2(2) . 4_665 9_665 10 ?
K7 P006 O00A Na1 5.2(2) . 5 8 11_565 ?
K7 P006 O00C Na8 0.0 5 . . 6_456 ?
K7 P006 O00C Na8 -0.0 6_455 . . 6_456 ?
K7 P006 O00C Na8 0.0 4_565 . . 6_456 ?
K7 O00A P006 K7 0.0(4) 4_565 . . 6_455 ?
K7 O00A P006 K7 -0.0(4) 9 . . 6_455 ?
K7 O00A P006 K7 0.0(4) 7_565 . . 6_455 ?
K7 O00A P006 K7 -0.0(4) 5 . . 6_455 ?
K7 O00A P006 O00A 40.72(18) 6_455 . . 12 ?
K7 O00A P006 O00A 40.72(18) 5 . . 12 ?
K7 O00A P006 O00A 40.72(18) 9 . . 12 ?
K7 O00A P006 O00A 40.72(18) 7_565 . . 12 ?
K7 O00A P006 O00A 40.72(18) 8_455 . . 12 ?
K7 O00A P006 O00A 40.72(18) 4_565 . . 12 ?
K7 O00A P006 O00B 158.0(2) 4_565 . . . ?
K7 O00A P006 O00B 158.0(2) 5 . . . ?
K7 O00A P006 O00B 158.0(2) 9 . . . ?
K7 O00A P006 O00B 158.0(2) 7_565 . . . ?
K7 O00A P006 O00B 158.0(2) 8_455 . . . ?
K7 O00A P006 O00B 158.0(2) 6_455 . . . ?
K7 O00A P006 O00C -76.4(2) 7_565 . . . ?
K7 O00A P006 O00C -76.4(2) 4_565 . . . ?
K7 O00A P006 O00C -76.4(2) 8_455 . . . ?
K7 O00A P006 O00C -76.4(2) 9 . . . ?
K7 O00A P006 O00C -76.4(2) 6_455 . . . ?
K7 O00A P006 O00C -76.4(2) 5 . . . ?
Na1 O00A P006 O00A 35.5(3) 6_455 . . 12 ?
Na1 O00A P006 O00A 35.5(3) 8_455 . . 12 ?
Na1 O00A P006 O00A 35.5(3) 7_565 . . 12 ?
Na1 O00A P006 O00A 35.5(3) 4_565 . . 12 ?
Na1 O00A P006 O00A 35.5(3) 5 . . 12 ?
Na1 O00A P006 O00A 35.5(3) 9 . . 12 ?
Na1 O00A P006 O00B 152.8(3) 5 . . . ?
Na1 O00A P006 O00B 152.8(3) 9 . . . ?
Na1 O00A P006 O00B 152.8(3) 8_455 . . . ?
Na1 O00A P006 O00B 152.8(3) 6_455 . . . ?
Na1 O00A P006 O00B 152.8(3) 4_565 . . . ?
Na1 O00A P006 O00B 152.8(3) 7_565 . . . ?
Na1 O00A P006 O00C -81.6(3) 6_455 . . . ?
Na1 O00A P006 O00C -81.6(3) 9 . . . ?
Na1 O00A P006 O00C -81.6(3) 4_565 . . . ?
Na1 O00A P006 O00C -81.6(3) 8_455 . . . ?
Na1 O00A P006 O00C -81.6(3) 7_565 . . . ?
Na1 O00A P006 O00C -81.6(3) 5 . . . ?
